data_2200547
loop_
_publ_author_name
'Dupont, L\'eon'
'Khelili, Smail'
'Pirotte, Bernard'
'Tinant, Bernard'
'de Tullio, Pascal'

_publ_section_title
;Absolute configuration of
 <i>N</i>-[(<i>R</i>)-3-methyl-2-butyl]-(<i>S</i>)-2-(6-methoxy-2-naphthyl)propionamide
;
_journal_issue 7
_journal_name_full 'Acta Crystallographica Section E'
_journal_page_first o650
_journal_page_last o651
_journal_paper_doi 10.1107/S1600536801010285
_journal_volume 57
_journal_year 2001
_chemical_formula_iupac 'C19 H25 N O2'
_chemical_formula_moiety 'C19 H25 N O2'
_chemical_formula_sum 'C19 H25 N O2'
_chemical_formula_weight 299.40
_chemical_name_systematic
;
N-[(R)-3-methyl-2-butyl]-(S)-2-(6-methoxy-2-naphthyl)propionamide
;
_space_group_IT_number 4
_symmetry_cell_setting monoclinic
_symmetry_space_group_name_Hall 'P 2yb'
_symmetry_space_group_name_H-M 'P 1 21 1'
_audit_creation_method SHELXL-97
_cell_angle_alpha 90.00
_cell_angle_beta 99.11(2)
_cell_angle_gamma 90.00
_cell_formula_units_Z 4
_cell_length_a 6.879(2)
_cell_length_b 29.563(9)
_cell_length_c 8.511(3)
_cell_measurement_reflns_used 133
_cell_measurement_temperature 293(2)
_cell_measurement_theta_max 24.5
_cell_measurement_theta_min 2.5
_cell_volume 1709.0(9)
_computing_cell_refinement 'marHKL (Klein & Bartels, 2000)'
_computing_data_reduction 'marHKL (Klein & Bartels, 2000)'
_computing_molecular_graphics 'ORTEPIII (Burnett & Johnson, 1996)'
_computing_publication_material SHELXL97
_computing_structure_refinement 'SHELXL97 (Sheldrick, 1997)'
_computing_structure_solution 'SHELXS97 (Sheldrick, 1997)'
_diffrn_ambient_temperature 293(2)
_diffrn_detector_area_resol_mean 6.66
_diffrn_measured_fraction_theta_full .987
_diffrn_measured_fraction_theta_max .987
_diffrn_measurement_device_type 'MAR345 image-plate'
_diffrn_measurement_method '222 images, 150mm, \D\F 2\%'
_diffrn_radiation_monochromator graphite
_diffrn_radiation_source 'RU200 rotating anode'
_diffrn_radiation_type MoK\a
_diffrn_radiation_wavelength .71069
_diffrn_reflns_av_R_equivalents .056
_diffrn_reflns_av_sigmaI/netI .0541
_diffrn_reflns_limit_h_max 7
_diffrn_reflns_limit_h_min -7
_diffrn_reflns_limit_k_max 34
_diffrn_reflns_limit_k_min -34
_diffrn_reflns_limit_l_max 9
_diffrn_reflns_limit_l_min -9
_diffrn_reflns_number 19313
_diffrn_reflns_theta_full 24.41
_diffrn_reflns_theta_max 24.41
_diffrn_reflns_theta_min 2.79
_exptl_absorpt_coefficient_mu .075
_exptl_absorpt_correction_type none
_exptl_crystal_colour colourless
_exptl_crystal_density_diffrn 1.164
_exptl_crystal_density_method 'not measured'
_exptl_crystal_description prism
_exptl_crystal_F_000 648
_exptl_crystal_size_max .34
_exptl_crystal_size_mid .23
_exptl_crystal_size_min .23
_refine_diff_density_max .233
_refine_diff_density_min -.204
_refine_ls_abs_structure_details 'Flack (1983)'
_refine_ls_abs_structure_Flack -.3(12)
_refine_ls_extinction_coef .171(12)
_refine_ls_extinction_method SHELXL97
_refine_ls_goodness_of_fit_ref 1.059
_refine_ls_hydrogen_treatment mixed
_refine_ls_matrix_type full
_refine_ls_number_parameters 414
_refine_ls_number_reflns 5448
_refine_ls_number_restraints 1
_refine_ls_restrained_S_all 1.059
_refine_ls_R_factor_all .0571
_refine_ls_R_factor_gt .0531
_refine_ls_shift/su_max <0.001
_refine_ls_shift/su_mean .000
_refine_ls_structure_factor_coef Fsqd
_refine_ls_weighting_details 'calc w = 1/[\s^2^(Fo^2^)+(0.1033P)^2^+0.0697P] where P = (Fo^2^+2Fc^2^)/3'
_refine_ls_weighting_scheme calc
_refine_ls_wR_factor_ref .1495
_reflns_number_gt 4896
_reflns_number_total 5448
_reflns_threshold_expression I>2\s(I)
_cod_data_source_file wn6026.cif
_cod_data_source_block I
_cod_original_sg_symbol_H-M 'P 21'
_cod_database_code 2200547
_cod_database_fobs_code 2200547

loop_
_symmetry_equiv_pos_as_xyz
'x, y, z'
'-x, y+1/2, -z'

loop_
_atom_site_label
_atom_site_fract_x
_atom_site_fract_y
_atom_site_fract_z
_atom_site_U_iso_or_equiv
_atom_site_adp_type
_atom_site_calc_flag
_atom_site_refinement_flags
_atom_site_occupancy
_atom_site_disorder_assembly
_atom_site_disorder_group
_atom_site_type_symbol
C1A .8795(5) .29334(14) -.1585(5) .1109(12) Uani d . 1 . . C
H1A .8928 .2687 -.2297 .166 Uiso calc R 1 . . H
H2A .9727 .2897 -.0627 .166 Uiso calc R 1 . . H
H3A .9041 .3214 -.2085 .166 Uiso calc R 1 . . H
C2A .6323(4) .32952(10) -.0339(4) .0745(7) Uani d . 1 . . C
C3A .7437(4) .36648(9) .0083(3) .0701(7) Uani d . 1 . . C
H4A .8683 .3689 -.0202 .084 Uiso calc R 1 . . H
C4A .6700(3) .40182(8) .0966(3) .0602(6) Uani d . 1 . . C
C5A .7811(4) .44039(8) .1465(4) .0686(7) Uani d . 1 . . C
H5A .9092 .4428 .1252 .082 Uiso calc R 1 . . H
C6A .7054(3) .47402(8) .2247(3) .0647(6) Uani d . 1 . . C
H6A .7832 .4992 .2559 .078 Uiso calc R 1 . . H
C7A .5091(3) .47253(7) .2618(3) .0542(5) Uani d . 1 . . C
C8A .4036(3) .43429(8) .2198(3) .0603(6) Uani d . 1 . . C
H7A .2776 .4318 .2456 .072 Uiso calc R 1 . . H
C9A .4796(3) .39770(8) .1373(3) .0584(5) Uani d . 1 . . C
C10A .3681(4) .35861(9) .0933(4) .0753(7) Uani d . 1 . . C
H8A .2432 .3556 .1208 .090 Uiso calc R 1 . . H
C11A .4427(4) .32486(10) .0100(4) .0833(8) Uani d . 1 . . C
H9A .3690 .2989 -.0178 .100 Uiso calc R 1 . . H
C12A .4351(3) .51331(7) .3417(3) .0525(5) Uani d . 1 . . C
H10A .5196 .5177 .4446 .063 Uiso calc R 1 . . H
C13A .2219(4) .50999(10) .3707(4) .0720(7) Uani d . 1 . . C
H11A .1909 .5358 .4304 .108 Uiso calc R 1 . . H
H12A .2054 .4829 .4295 .108 Uiso calc R 1 . . H
H13A .1354 .5091 .2705 .108 Uiso calc R 1 . . H
C14A .4558(3) .55512(7) .2372(2) .0493(5) Uani d . 1 . . C
C15A .6693(4) .62180(9) .2099(3) .0652(6) Uani d . 1 . . C
H14A .5949 .6220 .1018 .078 Uiso calc R 1 . . H
C16A .8890(4) .61429(12) .1984(4) .0835(8) Uani d . 1 . . C
H15A .9310 .6366 .1289 .125 Uiso calc R 1 . . H
H16A .9062 .5846 .1569 .125 Uiso calc R 1 . . H
H17A .9662 .6170 .3023 .125 Uiso calc R 1 . . H
C17A .6288(5) .66553(10) .2901(4) .0791(8) Uani d . 1 . . C
H18A .6953 .6644 .4008 .095 Uiso calc R 1 . . H
C18A .4108(5) .67128(12) .2905(4) .0937(9) Uani d . 1 . . C
H19A .3900 .6947 .3643 .141 Uiso calc R 1 . . H
H20A .3566 .6434 .3218 .141 Uiso calc R 1 . . H
H21A .3471 .6794 .1857 .141 Uiso calc R 1 . . H
C19A .7125(9) .70641(13) .2068(7) .146(2) Uani d . 1 . . C
H22A .7822 .6955 .1251 .219 Uiso calc R 1 . . H
H23A .8008 .7233 .2837 .219 Uiso calc R 1 . . H
H24A .6061 .7256 .1602 .219 Uiso calc R 1 . . H
N1A .6015(3) .58300(7) .2959(2) .0600(5) Uani d . 1 . . N
H25A .674(4) .5749(9) .399(3) .072 Uiso d . 1 . . H
O1A .6865(3) .29359(8) -.1209(3) .0926(6) Uani d . 1 . . O
O2A .3479(2) .56055(6) .10909(18) .0638(4) Uani d . 1 . . O
C1B 1.4133(5) .28841(11) .4488(5) .0954(10) Uani d . 1 . . C
H1B 1.4852 .3128 .4108 .143 Uiso calc R 1 . . H
H2B 1.4403 .2609 .3964 .143 Uiso calc R 1 . . H
H3B 1.4529 .2851 .5615 .143 Uiso calc R 1 . . H
C2B 1.1441(4) .33587(8) .4836(3) .0624(6) Uani d . 1 . . C
C3B 1.2575(3) .36409(8) .5873(3) .0612(6) Uani d . 1 . . C
H4B 1.3906 .3578 .6180 .073 Uiso calc R 1 . . H
C4B 1.1744(3) .40273(7) .6484(3) .0548(5) Uani d . 1 . . C
C5B 1.2848(3) .43316(8) .7546(3) .0630(6) Uani d . 1 . . C
H5B 1.4183 .4278 .7871 .076 Uiso calc R 1 . . H
C6B 1.2012(3) .47019(7) .8109(3) .0578(6) Uani d . 1 . . C
H6B 1.2784 .4892 .8821 .069 Uiso calc R 1 . . H
C7B .9991(3) .48051(7) .7637(3) .0497(5) Uani d . 1 . . C
C8B .8885(3) .45100(7) .6601(3) .0525(5) Uani d . 1 . . C
H7B .7554 .4570 .6281 .063 Uiso calc R 1 . . H
C9B .9706(3) .41237(7) .6015(3) .0518(5) Uani d . 1 . . C
C10B .8583(3) .38165(8) .4936(3) .0628(6) Uani d . 1 . . C
H8B .7245 .3870 .4619 .075 Uiso calc R 1 . . H
C11B .9417(4) .34519(8) .4366(3) .0664(6) Uani d . 1 . . C
H9B .8652 .3259 .3656 .080 Uiso calc R 1 . . H
C12B .9178(3) .52326(7) .8281(3) .0517(5) Uani d . 1 . . C
H10B .9860 .5280 .9369 .062 Uiso calc R 1 . . H
C13B .6956(3) .52122(9) .8328(3) .0636(6) Uani d . 1 . . C
H11B .6568 .5475 .8865 .095 Uiso calc R 1 . . H
H12B .6663 .4945 .8888 .095 Uiso calc R 1 . . H
H13B .6249 .5204 .7262 .095 Uiso calc R 1 . . H
C14B .9612(3) .56364(7) .7280(2) .0497(5) Uani d . 1 . . C
C15B 1.1743(3) .63025(8) .7141(3) .0586(6) Uani d . 1 . . C
H14B 1.1059 .6309 .6040 .070 Uiso calc R 1 . . H
C16B 1.3948(4) .62548(13) .7123(5) .0938(10) Uani d . 1 . . C
H15B 1.4360 .6479 .6428 .141 Uiso calc R 1 . . H
H16B 1.4220 .5959 .6750 .141 Uiso calc R 1 . . H
H17B 1.4652 .6297 .8180 .141 Uiso calc R 1 . . H
C17B 1.1237(5) .67353(10) .7980(4) .0821(8) Uani d . 1 . . C
H18B 1.1815 .6712 .9106 .098 Uiso calc R 1 . . H
C18B .9055(5) .67922(13) .7879(5) .1041(11) Uani d . 1 . . C
H19B .8790 .7043 .8531 .156 Uiso calc R 1 . . H
H20B .8501 .6522 .8247 .156 Uiso calc R 1 . . H
H21B .8477 .6849 .6795 .156 Uiso calc R 1 . . H
C19B 1.2091(9) .71554(14) .7288(8) .154(2) Uani d . 1 . . C
H22B 1.3500 .7133 .7436 .232 Uiso calc R 1 . . H
H23B 1.1720 .7420 .7822 .232 Uiso calc R 1 . . H
H24B 1.1587 .7177 .6172 .232 Uiso calc R 1 . . H
N1B 1.1086(3) .59047(7) .7934(2) .0571(5) Uani d . 1 . . N
H25B 1.181(4) .5859(10) .901(3) .069 Uiso d . 1 . . H
O1B 1.2087(3) .29784(6) .4159(3) .0818(6) Uani d . 1 . . O
O2B .8661(2) .57009(6) .59501(19) .0678(5) Uani d . 1 . . O

loop_
_atom_site_aniso_label
_atom_site_aniso_U_11
_atom_site_aniso_U_22
_atom_site_aniso_U_33
_atom_site_aniso_U_12
_atom_site_aniso_U_13
_atom_site_aniso_U_23
C1A .102(2) .096(2) .141(3) .0166(19) .040(2) -.026(2)
C2A .0831(18) .0627(15) .0750(16) .0152(13) .0040(13) -.0093(13)
C3A .0661(15) .0690(16) .0719(15) .0096(12) .0004(12) .0032(13)
C4A .0557(12) .0604(13) .0622(13) .0013(10) .0024(11) .0086(11)
C5A .0528(12) .0613(15) .0912(18) -.0034(10) .0104(12) .0056(13)
C6A .0541(12) .0568(13) .0828(17) -.0010(10) .0095(12) .0047(12)
C7A .0526(12) .0531(12) .0523(11) -.0008(9) -.0060(10) .0100(9)
C8A .0551(12) .0609(13) .0628(13) -.0030(10) .0033(10) .0006(10)
C9A .0519(12) .0584(12) .0608(13) -.0036(10) -.0031(10) .0057(10)
C10A .0630(13) .0676(16) .0964(19) -.0113(12) .0161(13) -.0088(14)
C11A .0782(17) .0692(16) .102(2) -.0086(14) .0118(16) -.0149(16)
C12A .0539(11) .0543(12) .0466(11) -.0011(9) -.0003(9) .0056(9)
C13A .0644(14) .0712(16) .0836(18) -.0001(12) .0216(13) .0053(13)
C14A .0510(10) .0512(11) .0430(10) -.0011(9) -.0014(9) .0001(9)
C15A .0773(15) .0624(14) .0532(13) -.0123(11) .0021(11) .0047(11)
C16A .0720(17) .093(2) .089(2) .0003(14) .0225(15) .0143(16)
C17A .097(2) .0628(16) .0795(18) -.0071(14) .0197(16) .0009(13)
C18A .098(2) .091(2) .094(2) .0227(17) .0226(18) -.0009(17)
C19A .207(5) .066(2) .188(5) -.030(3) .102(4) -.003(3)
N1A .0698(12) .0565(11) .0477(10) -.0121(8) -.0087(9) .0075(8)
O1A .0889(13) .0792(13) .1099(16) .0081(10) .0166(12) -.0271(12)
O2A .0665(9) .0660(10) .0516(9) -.0051(7) -.0133(7) .0052(7)
C1B .090(2) .080(2) .119(3) .0225(16) .0235(19) -.0139(18)
C2B .0693(14) .0507(13) .0682(14) .0009(11) .0143(12) -.0027(11)
C3B .0554(12) .0552(13) .0726(14) .0032(10) .0085(11) .0032(11)
C4B .0544(12) .0496(12) .0580(12) .0011(9) .0018(10) .0063(9)
C5B .0478(11) .0650(14) .0714(14) .0005(10) -.0058(10) -.0020(11)
C6B .0520(12) .0547(13) .0617(13) -.0021(10) -.0067(10) -.0037(10)
C7B .0524(11) .0494(11) .0443(10) .0008(9) -.0022(9) .0040(8)
C8B .0474(10) .0497(12) .0569(13) -.0018(8) -.0018(9) .0008(9)
C9B .0508(11) .0472(11) .0545(12) -.0043(9) -.0002(9) .0025(9)
C10B .0581(12) .0560(13) .0703(15) -.0016(10) -.0024(11) -.0058(10)
C11B .0691(14) .0555(13) .0705(15) -.0037(11) -.0009(12) -.0097(11)
C12B .0564(12) .0526(12) .0439(11) .0017(9) .0012(9) .0017(9)
C13B .0601(13) .0700(15) .0611(14) .0027(11) .0113(11) -.0018(11)
C14B .0548(11) .0494(11) .0422(10) .0040(9) -.0007(9) .0004(9)
C15B .0559(12) .0592(13) .0581(13) -.0056(10) .0010(10) .0106(10)
C16B .0634(16) .118(3) .101(2) .0088(15) .0161(16) .031(2)
C17B .0913(19) .0650(16) .091(2) -.0090(14) .0195(16) .0063(14)
C18B .105(2) .098(2) .116(3) .0285(19) .038(2) .009(2)
C19B .180(5) .073(2) .230(6) -.023(3) .095(5) .011(3)
N1B .0612(11) .0544(11) .0515(11) -.0049(8) -.0044(9) .0073(8)
O1B .0772(12) .0615(11) .1081(16) .0038(9) .0194(11) -.0196(10)
O2B .0766(10) .0682(11) .0503(9) -.0081(8) -.0156(8) .0074(7)

loop_
_atom_type_symbol
_atom_type_description
_atom_type_scat_dispersion_real
_atom_type_scat_dispersion_imag
_atom_type_scat_source
C C .0033 .0016 'International Tables Vol C Tables 4.2.6.8 and 6.1.1.4'
H H .0000 .0000 'International Tables Vol C Tables 4.2.6.8 and 6.1.1.4'
N N .0061 .0033 'International Tables Vol C Tables 4.2.6.8 and 6.1.1.4'
O O .0106 .0060 'International Tables Vol C Tables 4.2.6.8 and 6.1.1.4'

loop_
_geom_angle_atom_site_label_1
_geom_angle_atom_site_label_2
_geom_angle_atom_site_label_3
_geom_angle
_geom_angle_publ_flag
O1A C1A H1A 109.5 no
O1A C1A H2A 109.5 no
H1A C1A H2A 109.5 no
O1A C1A H3A 109.5 no
H1A C1A H3A 109.5 no
H2A C1A H3A 109.5 no
C3A C2A O1A 125.1(3) no
C3A C2A C11A 121.0(2) no
O1A C2A C11A 113.9(3) no
C2A C3A C4A 119.9(2) no
C2A C3A H4A 120.0 no
C4A C3A H4A 120.0 no
C5A C4A C9A 118.6(2) no
C5A C4A C3A 122.2(2) no
C9A C4A C3A 119.1(2) no
C6A C5A C4A 121.0(2) no
C6A C5A H5A 119.5 no
C4A C5A H5A 119.5 no
C5A C6A C7A 122.5(2) no
C5A C6A H6A 118.8 no
C7A C6A H6A 118.8 no
C8A C7A C6A 116.7(2) no
C8A C7A C12A 125.3(2) no
C6A C7A C12A 118.04(19) no
C7A C8A C9A 122.3(2) no
C7A C8A H7A 118.8 no
C9A C8A H7A 118.8 no
C10A C9A C4A 119.6(2) no
C10A C9A C8A 121.7(2) no
C4A C9A C8A 118.7(2) no
C11A C10A C9A 120.2(2) no
C11A C10A H8A 119.9 no
C9A C10A H8A 119.9 no
C10A C11A C2A 120.0(3) no
C10A C11A H9A 120.0 no
C2A C11A H9A 120.0 no
C7A C12A C13A 114.94(19) no
C7A C12A C14A 108.13(16) no
C13A C12A C14A 108.85(18) no
C7A C12A H10A 108.2 no
C13A C12A H10A 108.2 no
C14A C12A H10A 108.2 no
C12A C13A H11A 109.5 no
C12A C13A H12A 109.5 no
H11A C13A H12A 109.5 no
C12A C13A H13A 109.5 no
H11A C13A H13A 109.5 no
H12A C13A H13A 109.5 no
O2A C14A N1A 124.4(2) yes
O2A C14A C12A 121.23(18) yes
N1A C14A C12A 114.33(18) yes
N1A C15A C17A 110.3(2) no
N1A C15A C16A 108.0(2) no
C17A C15A C16A 113.8(2) no
N1A C15A H14A 108.2 no
C17A C15A H14A 108.2 no
C16A C15A H14A 108.2 no
C15A C16A H15A 109.5 no
C15A C16A H16A 109.5 no
H15A C16A H16A 109.5 no
C15A C16A H17A 109.5 no
H15A C16A H17A 109.5 no
H16A C16A H17A 109.5 no
C15A C17A C18A 110.6(3) no
C15A C17A C19A 110.6(3) no
C18A C17A C19A 110.6(3) no
C15A C17A H18A 108.3 no
C18A C17A H18A 108.3 no
C19A C17A H18A 108.3 no
C17A C18A H19A 109.5 no
C17A C18A H20A 109.5 no
H19A C18A H20A 109.5 no
C17A C18A H21A 109.5 no
H19A C18A H21A 109.5 no
H20A C18A H21A 109.5 no
C17A C19A H22A 109.5 no
C17A C19A H23A 109.5 no
H22A C19A H23A 109.5 no
C17A C19A H24A 109.5 no
H22A C19A H24A 109.5 no
H23A C19A H24A 109.5 no
C14A N1A C15A 124.98(19) no
C14A N1A H25A 115.8(16) no
C15A N1A H25A 119.0(16) no
C2A O1A C1A 118.0(3) yes
O1B C1B H1B 109.5 no
O1B C1B H2B 109.5 no
H1B C1B H2B 109.5 no
O1B C1B H3B 109.5 no
H1B C1B H3B 109.5 no
H2B C1B H3B 109.5 no
C3B C2B O1B 125.7(2) no
C3B C2B C11B 120.0(2) no
O1B C2B C11B 114.3(2) no
C2B C3B C4B 120.5(2) no
C2B C3B H4B 119.7 no
C4B C3B H4B 119.7 no
C5B C4B C3B 122.9(2) no
C5B C4B C9B 117.3(2) no
C3B C4B C9B 119.8(2) no
C6B C5B C4B 121.7(2) no
C6B C5B H5B 119.2 no
C4B C5B H5B 119.2 no
C5B C6B C7B 121.6(2) no
C5B C6B H6B 119.2 no
C7B C6B H6B 119.2 no
C8B C7B C6B 117.48(19) no
C8B C7B C12B 123.98(19) no
C6B C7B C12B 118.53(19) no
C7B C8B C9B 122.02(19) no
C7B C8B H7B 119.0 no
C9B C8B H7B 119.0 no
C8B C9B C4B 119.88(19) no
C8B C9B C10B 122.65(19) no
C4B C9B C10B 117.5(2) no
C11B C10B C9B 121.5(2) no
C11B C10B H8B 119.3 no
C9B C10B H8B 119.3 no
C10B C11B C2B 120.7(2) no
C10B C11B H9B 119.6 no
C2B C11B H9B 119.6 no
C7B C12B C14B 109.53(16) no
C7B C12B C13B 113.68(19) no
C14B C12B C13B 109.24(18) no
C7B C12B H10B 108.1 no
C14B C12B H10B 108.1 no
C13B C12B H10B 108.1 no
C12B C13B H11B 109.5 no
C12B C13B H12B 109.5 no
H11B C13B H12B 109.5 no
C12B C13B H13B 109.5 no
H11B C13B H13B 109.5 no
H12B C13B H13B 109.5 no
O2B C14B N1B 123.3(2) yes
O2B C14B C12B 120.89(18) yes
N1B C14B C12B 115.77(18) yes
N1B C15B C16B 108.1(2) no
N1B C15B C17B 110.27(19) no
C16B C15B C17B 112.4(2) no
N1B C15B H14B 108.7 no
C16B C15B H14B 108.7 no
C17B C15B H14B 108.7 no
C15B C16B H15B 109.5 no
C15B C16B H16B 109.5 no
H15B C16B H16B 109.5 no
C15B C16B H17B 109.5 no
H15B C16B H17B 109.5 no
H16B C16B H17B 109.5 no
C18B C17B C19B 109.2(3) no
C18B C17B C15B 111.5(3) no
C19B C17B C15B 111.6(3) no
C18B C17B H18B 108.1 no
C19B C17B H18B 108.1 no
C15B C17B H18B 108.1 no
C17B C18B H19B 109.5 no
C17B C18B H20B 109.5 no
H19B C18B H20B 109.5 no
C17B C18B H21B 109.5 no
H19B C18B H21B 109.5 no
H20B C18B H21B 109.5 no
C17B C19B H22B 109.5 no
C17B C19B H23B 109.5 no
H22B C19B H23B 109.5 no
C17B C19B H24B 109.5 no
H22B C19B H24B 109.5 no
H23B C19B H24B 109.5 no
C14B N1B C15B 123.64(19) no
C14B N1B H25B 123.2(16) no
C15B N1B H25B 113.2(16) no
C2B O1B C1B 117.2(2) yes

loop_
_geom_bond_atom_site_label_1
_geom_bond_atom_site_label_2
_geom_bond_site_symmetry_2
_geom_bond_distance
_geom_bond_publ_flag
C1A O1A . 1.414(4) yes
C1A H1A . .9600 no
C1A H2A . .9600 no
C1A H3A . .9600 no
C2A C3A . 1.350(4) no
C2A O1A . 1.380(3) yes
C2A C11A . 1.419(4) no
C3A C4A . 1.426(4) no
C3A H4A . .9300 no
C4A C5A . 1.401(4) no
C4A C9A . 1.411(3) no
C5A C6A . 1.346(4) no
C5A H5A . .9300 no
C6A C7A . 1.435(3) no
C6A H6A . .9300 no
C7A C8A . 1.360(3) no
C7A C12A . 1.511(3) no
C8A C9A . 1.433(3) no
C8A H7A . .9300 no
C9A C10A . 1.405(3) no
C10A C11A . 1.370(4) no
C10A H8A . .9300 no
C11A H9A . .9300 no
C12A C13A . 1.529(3) no
C12A C14A . 1.543(3) no
C12A H10A . .9800 no
C13A H11A . .9600 no
C13A H12A . .9600 no
C13A H13A . .9600 no
C14A O2A . 1.228(3) yes
C14A N1A . 1.332(3) yes
C15A N1A . 1.475(3) yes
C15A C17A . 1.508(4) no
C15A C16A . 1.546(4) no
C15A H14A . .9800 no
C16A H15A . .9600 no
C16A H16A . .9600 no
C16A H17A . .9600 no
C17A C18A . 1.510(4) no
C17A C19A . 1.557(5) no
C17A H18A . .9800 no
C18A H19A . .9600 no
C18A H20A . .9600 no
C18A H21A . .9600 no
C19A H22A . .9600 no
C19A H23A . .9600 no
C19A H24A . .9600 no
N1A H25A . .97(3) no
C1B O1B . 1.418(3) yes
C1B H1B . .9600 no
C1B H2B . .9600 no
C1B H3B . .9600 no
C2B C3B . 1.366(3) no
C2B O1B . 1.369(3) yes
C2B C11B . 1.414(3) no
C3B C4B . 1.413(3) no
C3B H4B . .9300 no
C4B C5B . 1.409(3) no
C4B C9B . 1.424(3) no
C5B C6B . 1.359(3) no
C5B H5B . .9300 no
C6B C7B . 1.417(3) no
C6B H6B . .9300 no
C7B C8B . 1.381(3) no
C7B C12B . 1.519(3) no
C8B C9B . 1.400(3) no
C8B H7B . .9300 no
C9B C10B . 1.429(3) no
C10B C11B . 1.347(3) no
C10B H8B . .9300 no
C11B H9B . .9300 no
C12B C14B . 1.523(3) no
C12B C13B . 1.537(3) no
C12B H10B . .9800 no
C13B H11B . .9600 no
C13B H12B . .9600 no
C13B H13B . .9600 no
C14B O2B . 1.229(3) yes
C14B N1B . 1.337(3) yes
C15B N1B . 1.463(3) yes
C15B C16B . 1.526(4) no
C15B C17B . 1.532(4) no
C15B H14B . .9800 no
C16B H15B . .9600 no
C16B H16B . .9600 no
C16B H17B . .9600 no
C17B C18B . 1.499(5) no
C17B C19B . 1.531(5) no
C17B H18B . .9800 no
C18B H19B . .9600 no
C18B H20B . .9600 no
C18B H21B . .9600 no
C19B H22B . .9600 no
C19B H23B . .9600 no
C19B H24B . .9600 no
N1B H25B . .98(3) no

loop_
_geom_hbond_atom_site_label_D
_geom_hbond_atom_site_label_H
_geom_hbond_atom_site_label_A
_geom_hbond_site_symmetry_A
_geom_hbond_distance_DH
_geom_hbond_distance_HA
_geom_hbond_distance_DA
_geom_hbond_angle_DHA
N1A H25A O2B . .97(3) 1.96(3) 2.911(3) 166(2)
N1B H25B O2A 1_656 .98(3) 2.09(3) 3.051(3) 166(2)

loop_
_geom_torsion_atom_site_label_1
_geom_torsion_atom_site_label_2
_geom_torsion_atom_site_label_3
_geom_torsion_atom_site_label_4
_geom_torsion
_geom_torsion_publ_flag
O1A C2A C3A C4A 179.0(2) no
C11A C2A C3A C4A -.8(4) no
C2A C3A C4A C5A 178.5(3) no
C2A C3A C4A C9A -.7(4) no
C9A C4A C5A C6A -3.3(4) no
C3A C4A C5A C6A 177.6(2) no
C4A C5A C6A C7A .1(4) no
C5A C6A C7A C8A 2.7(3) no
C5A C6A C7A C12A -176.6(2) no
C6A C7A C8A C9A -2.3(3) no
C12A C7A C8A C9A 176.9(2) no
C5A C4A C9A C10A -177.8(3) no
C3A C4A C9A C10A 1.4(3) no
C5A C4A C9A C8A 3.5(3) no
C3A C4A C9A C8A -177.3(2) no
C7A C8A C9A C10A -179.4(3) no
C7A C8A C9A C4A -.7(3) no
C4A C9A C10A C11A -.7(4) no
C8A C9A C10A C11A 177.9(3) no
C9A C10A C11A C2A -.8(5) no
C3A C2A C11A C10A 1.5(5) no
O1A C2A C11A C10A -178.3(3) no
C8A C7A C12A C13A -1.7(3) no
C6A C7A C12A C13A 177.4(2) no
C8A C7A C12A C14A -123.6(2) no
C6A C7A C12A C14A 55.6(2) no
C7A C12A C14A O2A 71.6(2) yes
C13A C12A C14A O2A -53.9(3) no
C7A C12A C14A N1A -106.6(2) yes
C13A C12A C14A N1A 127.9(2) no
N1A C15A C17A C18A -60.8(3) no
C16A C15A C17A C18A 177.6(3) no
N1A C15A C17A C19A 176.2(3) no
C16A C15A C17A C19A 54.7(4) no
O2A C14A N1A C15A -6.8(4) no
C12A C14A N1A C15A 171.3(2) yes
C17A C15A N1A C14A 114.6(3) yes
C16A C15A N1A C14A -120.5(3) yes
C3A C2A O1A C1A 5.5(5) yes
C11A C2A O1A C1A -174.7(3) no
O1B C2B C3B C4B 179.3(2) no
C11B C2B C3B C4B .0(4) no
C2B C3B C4B C5B -179.5(2) no
C2B C3B C4B C9B .0(3) no
C3B C4B C5B C6B 179.7(2) no
C9B C4B C5B C6B .2(4) no
C4B C5B C6B C7B -1.0(4) no
C5B C6B C7B C8B 1.1(3) no
C5B C6B C7B C12B -178.2(2) no
C6B C7B C8B C9B -.5(3) no
C12B C7B C8B C9B 178.81(19) no
C7B C8B C9B C4B -.3(3) no
C7B C8B C9B C10B -179.7(2) no
C5B C4B C9B C8B .4(3) no
C3B C4B C9B C8B -179.1(2) no
C5B C4B C9B C10B 179.9(2) no
C3B C4B C9B C10B .4(3) no
C8B C9B C10B C11B 178.7(2) no
C4B C9B C10B C11B -.7(4) no
C9B C10B C11B C2B .7(4) no
C3B C2B C11B C10B -.3(4) no
O1B C2B C11B C10B -179.8(2) no
C8B C7B C12B C14B -96.5(2) no
C6B C7B C12B C14B 82.8(2) no
C8B C7B C12B C13B 26.0(3) no
C6B C7B C12B C13B -154.6(2) no
C7B C12B C14B O2B 75.6(2) yes
C13B C12B C14B O2B -49.5(3) no
C7B C12B C14B N1B -103.6(2) yes
C13B C12B C14B N1B 131.2(2) no
N1B C15B C17B C18B -63.5(3) no
C16B C15B C17B C18B 175.8(3) no
N1B C15B C17B C19B 174.1(3) no
C16B C15B C17B C19B 53.4(4) no
O2B C14B N1B C15B -.5(3) no
C12B C14B N1B C15B 178.7(2) yes
C16B C15B N1B C14B -125.4(3) yes
C17B C15B N1B C14B 111.4(3) yes
C3B C2B O1B C1B -4.0(4) yes
C11B C2B O1B C1B 175.5(3) no

loop_
_cod_related_entry_id
_cod_related_entry_database
_cod_related_entry_code
1 ChemSpider 24731181
